data_7021130
loop_
_publ_author_name
'Schmid, Thibault E.'
'Jones, Dale C.'
'Songis, Olivier'
'Diebolt, Olivier'
'Furst, Marc R. L.'
'Slawin, Alexandra M. Z.'
'Cazin, Catherine S. J.'

_publ_section_title
;
 Mixed phosphine/N-heterocyclic carbene palladium complexes: synthesis,
 characterization and catalytic use in aqueous Suzuki-Miyaura reactions.
;
_journal_issue 20
_journal_name_full 'Dalton transactions (Cambridge, England : 2003)'
_journal_page_first 7345
_journal_page_last 7353
_journal_paper_doi 10.1039/c2dt32858e
_journal_volume 42
_journal_year 2013
_chemical_formula_moiety 'C60 H85 Cl2 N2 P Pd,1.5(C H2 Cl2)'
_chemical_formula_sum 'C61.5 H88 Cl5 N2 P Pd'
_chemical_formula_weight 1169.96
_chemical_name_systematic
;
?
;
_space_group_IT_number 2
_symmetry_cell_setting triclinic
_symmetry_space_group_name_Hall '-P 1'
_symmetry_space_group_name_H-M 'P -1'
_atom_sites_solution_hydrogens geom
_atom_sites_solution_primary direct
_atom_sites_solution_secondary difmap
_audit_creation_method SHELXL-97
_cell_angle_alpha 103.505(8)
_cell_angle_beta 104.578(7)
_cell_angle_gamma 93.875(9)
_cell_formula_units_Z 2
_cell_length_a 12.320(3)
_cell_length_b 12.759(2)
_cell_length_c 21.547(5)
_cell_measurement_reflns_used 8336
_cell_measurement_temperature 93(2)
_cell_measurement_theta_max 27.9
_cell_measurement_theta_min 2.0
_cell_volume 3158.4(12)
_computing_cell_refinement 'CrystalClear (Rigaku Corp., 2004)'
_computing_data_collection 'CrystalClear (Rigaku Corp., 2004)'
_computing_data_reduction 'CrystalClear (Rigaku Corp., 2004)'
_computing_molecular_graphics 'Bruker SHELXTL'
_computing_publication_material 'Bruker SHELXTL'
_computing_structure_refinement 'SHELXL-97 (Sheldrick, 1997)'
_computing_structure_solution 'SHELXS-97 (Sheldrick, 1990)'
_diffrn_ambient_temperature 93(2)
_diffrn_measured_fraction_theta_full 0.994
_diffrn_measured_fraction_theta_max 0.989
_diffrn_measurement_device_type CCD
_diffrn_measurement_method '\w and \f scans'
_diffrn_radiation_monochromator confocal
_diffrn_radiation_source 'rotating anode'
_diffrn_radiation_type MoK\a
_diffrn_radiation_wavelength 0.71073
_diffrn_reflns_av_R_equivalents 0.0479
_diffrn_reflns_av_sigmaI/netI 0.0567
_diffrn_reflns_limit_h_max 14
_diffrn_reflns_limit_h_min -14
_diffrn_reflns_limit_k_max 15
_diffrn_reflns_limit_k_min -12
_diffrn_reflns_limit_l_max 25
_diffrn_reflns_limit_l_min -25
_diffrn_reflns_number 32216
_diffrn_reflns_theta_full 25.00
_diffrn_reflns_theta_max 25.39
_diffrn_reflns_theta_min 2.02
_exptl_absorpt_coefficient_mu 0.567
_exptl_absorpt_correction_T_max 1.000
_exptl_absorpt_correction_T_min 0.849
_exptl_absorpt_correction_type multi-scan
_exptl_absorpt_process_details 'Jacobson, R. (1998) Private communication'
_exptl_crystal_colour Yellow
_exptl_crystal_density_diffrn 1.230
_exptl_crystal_density_method 'not measured'
_exptl_crystal_description Prism
_exptl_crystal_F_000 1234
_exptl_crystal_size_max 0.12
_exptl_crystal_size_mid 0.12
_exptl_crystal_size_min 0.03
_refine_diff_density_max 3.902
_refine_diff_density_min -1.177
_refine_diff_density_rms 0.138
_refine_ls_extinction_method none
_refine_ls_goodness_of_fit_ref 1.045
_refine_ls_hydrogen_treatment constr
_refine_ls_matrix_type full
_refine_ls_number_parameters 639
_refine_ls_number_reflns 11488
_refine_ls_number_restraints 2
_refine_ls_restrained_S_all 1.045
_refine_ls_R_factor_all 0.0913
_refine_ls_R_factor_gt 0.0808
_refine_ls_shift/su_max 0.004
_refine_ls_shift/su_mean 0.000
_refine_ls_structure_factor_coef Fsqd
_refine_ls_weighting_details 'calc w=1/[\s^2^(Fo^2^)+(0.1520P)^2^+9.6603P] where P=(Fo^2^+2Fc^2^)/3'
_refine_ls_weighting_scheme calc
_refine_ls_wR_factor_gt 0.2344
_refine_ls_wR_factor_ref 0.2451
_reflns_number_gt 9811
_reflns_number_total 11488
_reflns_threshold_expression >2sigma(I)
_cod_data_source_file c2dt32858e.txt
_cod_data_source_block 2f
_cod_depositor_comments
;
The following automatic conversions were performed:

'_symmetry_cell_setting' value 'Triclinic' changed to 'triclinic'
according to /home/saulius/struct/CIF-dictionaries/cif_core.dic
dictionary named 'cif_core.dic' version 2.4.2 from 2011-04-26.

Automatic conversion script
Id: cif_fix_values 1891 2012-01-12 08:04:46Z andrius 
;
_cod_original_cell_volume 3158.4(11)
_cod_original_sg_symbol_H-M P-1
_cod_original_formula_sum 'C61.50 H88 Cl5 N2 P Pd'
_cod_database_code 7021130

loop_
_symmetry_equiv_pos_as_xyz
'x, y, z'
'-x, -y, -z'

loop_
_atom_site_label
_atom_site_type_symbol
_atom_site_fract_x
_atom_site_fract_y
_atom_site_fract_z
_atom_site_U_iso_or_equiv
_atom_site_adp_type
_atom_site_occupancy
_atom_site_symmetry_multiplicity
_atom_site_calc_flag
_atom_site_refinement_flags
Pd1 Pd 0.64254(3) 0.69189(3) 0.766083(17) 0.02333(17) Uani 1 1 d .
Cl1 Cl 0.75455(12) 0.57173(11) 0.80737(7) 0.0342(3) Uani 1 1 d .
Cl2 Cl 0.53187(11) 0.81448(10) 0.72802(6) 0.0288(3) Uani 1 1 d .
C1 C 0.5459(4) 0.6837(4) 0.8303(2) 0.0242(10) Uani 1 1 d .
N2 N 0.4649(4) 0.6030(3) 0.8254(2) 0.0275(9) Uani 1 1 d .
C3 C 0.4148(5) 0.6305(4) 0.8761(3) 0.0347(12) Uani 1 1 d .
H3A H 0.3555 0.5873 0.8832 0.042 Uiso 1 1 calc R
C4 C 0.4650(5) 0.7293(4) 0.9137(3) 0.0321(12) Uani 1 1 d .
H4A H 0.4485 0.7695 0.9525 0.039 Uiso 1 1 calc R
N5 N 0.5464(4) 0.7616(3) 0.8847(2) 0.0278(9) Uani 1 1 d .
C6 C 0.4403(4) 0.4970(4) 0.7779(3) 0.0294(11) Uani 1 1 d .
C7 C 0.4850(5) 0.4097(4) 0.8001(3) 0.0328(12) Uani 1 1 d .
C8 C 0.4587(5) 0.3077(5) 0.7547(3) 0.0394(13) Uani 1 1 d .
H8A H 0.4862 0.2464 0.7681 0.047 Uiso 1 1 calc R
C9 C 0.3931(6) 0.2948(5) 0.6906(3) 0.0452(15) Uani 1 1 d .
H9A H 0.3769 0.2249 0.6602 0.054 Uiso 1 1 calc R
C10 C 0.3508(5) 0.3820(5) 0.6700(3) 0.0404(14) Uani 1 1 d .
H10A H 0.3064 0.3712 0.6254 0.048 Uiso 1 1 calc R
C11 C 0.3717(5) 0.4859(4) 0.7131(3) 0.0329(12) Uani 1 1 d .
C12 C 0.5554(6) 0.4222(5) 0.8710(3) 0.0413(14) Uani 1 1 d .
H12A H 0.5831 0.5013 0.8914 0.050 Uiso 1 1 calc R
C13 C 0.4833(7) 0.3845(6) 0.9118(4) 0.0562(19) Uani 1 1 d .
H13A H 0.4176 0.4242 0.9097 0.084 Uiso 1 1 calc R
H13B H 0.5285 0.3988 0.9581 0.084 Uiso 1 1 calc R
H13C H 0.4574 0.3063 0.8939 0.084 Uiso 1 1 calc R
C14 C 0.6594(6) 0.3613(5) 0.8744(4) 0.0537(18) Uani 1 1 d .
H14A H 0.7059 0.3870 0.8488 0.081 Uiso 1 1 calc R
H14B H 0.6345 0.2831 0.8559 0.081 Uiso 1 1 calc R
H14C H 0.7040 0.3751 0.9208 0.081 Uiso 1 1 calc R
C15 C 0.3215(5) 0.5811(5) 0.6920(3) 0.0426(15) Uani 1 1 d .
H15A H 0.3804 0.6464 0.7121 0.051 Uiso 1 1 calc R
C16 C 0.2191(6) 0.6052(6) 0.7187(4) 0.0574(19) Uani 1 1 d .
H16A H 0.2411 0.6156 0.7670 0.086 Uiso 1 1 calc R
H16B H 0.1582 0.5441 0.6980 0.086 Uiso 1 1 calc R
H16C H 0.1925 0.6715 0.7083 0.086 Uiso 1 1 calc R
C17 C 0.2878(6) 0.5647(7) 0.6167(4) 0.059(2) Uani 1 1 d .
H17A H 0.3537 0.5500 0.5999 0.088 Uiso 1 1 calc R
H17B H 0.2607 0.6307 0.6061 0.088 Uiso 1 1 calc R
H17C H 0.2275 0.5031 0.5958 0.088 Uiso 1 1 calc R
C18 C 0.6234(4) 0.8626(4) 0.9106(2) 0.0277(11) Uani 1 1 d .
C19 C 0.5825(4) 0.9580(4) 0.8998(3) 0.0290(11) Uani 1 1 d .
C20 C 0.6603(5) 1.0538(5) 0.9234(3) 0.0373(13) Uani 1 1 d .
H20A H 0.6360 1.1204 0.9167 0.045 Uiso 1 1 calc R
C21 C 0.7705(5) 1.0520(5) 0.9558(3) 0.0420(14) Uani 1 1 d .
H21A H 0.8222 1.1173 0.9710 0.050 Uiso 1 1 calc R
C22 C 0.8075(5) 0.9571(5) 0.9668(3) 0.0371(13) Uani 1 1 d .
H22A H 0.8845 0.9582 0.9896 0.045 Uiso 1 1 calc R
C23 C 0.7347(5) 0.8590(5) 0.9454(3) 0.0322(12) Uani 1 1 d .
C24 C 0.4578(5) 0.9617(4) 0.8663(3) 0.0326(12) Uani 1 1 d .
H24A H 0.4237 0.8867 0.8386 0.039 Uiso 1 1 calc R
C25 C 0.3935(6) 0.9945(6) 0.9180(3) 0.0467(15) Uani 1 1 d .
H25A H 0.4029 0.9450 0.9470 0.070 Uiso 1 1 calc R
H25B H 0.3129 0.9906 0.8956 0.070 Uiso 1 1 calc R
H25C H 0.4231 1.0691 0.9446 0.070 Uiso 1 1 calc R
C26 C 0.4422(6) 1.0385(5) 0.8209(3) 0.0469(16) Uani 1 1 d .
H26A H 0.4835 1.0174 0.7875 0.070 Uiso 1 1 calc R
H26B H 0.4717 1.1132 0.8474 0.070 Uiso 1 1 calc R
H26C H 0.3616 1.0342 0.7987 0.070 Uiso 1 1 calc R
C27 C 0.7737(5) 0.7565(5) 0.9631(3) 0.0357(13) Uani 1 1 d .
H27A H 0.7314 0.6930 0.9259 0.043 Uiso 1 1 calc R
C28 C 0.7426(7) 0.7452(6) 1.0263(3) 0.0526(17) Uani 1 1 d .
H28A H 0.6615 0.7488 1.0203 0.079 Uiso 1 1 calc R
H28B H 0.7861 0.8044 1.0642 0.079 Uiso 1 1 calc R
H28C H 0.7603 0.6752 1.0347 0.079 Uiso 1 1 calc R
C29 C 0.8995(6) 0.7504(6) 0.9721(4) 0.0527(17) Uani 1 1 d .
H29A H 0.9191 0.7573 0.9318 0.079 Uiso 1 1 calc R
H29B H 0.9171 0.6805 0.9806 0.079 Uiso 1 1 calc R
H29C H 0.9434 0.8097 1.0098 0.079 Uiso 1 1 calc R
P1 P 0.75380(11) 0.70660(10) 0.69535(6) 0.0231(3) Uani 1 1 d .
C31 C 0.8837(4) 0.8025(4) 0.7405(2) 0.0267(11) Uani 1 1 d .
H31A H 0.9085 0.8368 0.7083 0.032 Uiso 1 1 calc R
C32 C 0.8547(5) 0.8924(4) 0.7928(3) 0.0315(12) Uani 1 1 d .
H32A H 0.7911 0.9264 0.7708 0.038 Uiso 1 1 calc R
H32B H 0.8302 0.8599 0.8254 0.038 Uiso 1 1 calc R
C33 C 0.9575(5) 0.9799(5) 0.8292(3) 0.0389(13) Uani 1 1 d .
H33A H 0.9783 1.0164 0.7973 0.047 Uiso 1 1 calc R
H33B H 0.9378 1.0354 0.8636 0.047 Uiso 1 1 calc R
C34 C 1.0576(5) 0.9293(5) 0.8615(3) 0.0425(14) Uani 1 1 d .
H34A H 1.0400 0.9010 0.8974 0.051 Uiso 1 1 calc R
H34B H 1.1244 0.9858 0.8816 0.051 Uiso 1 1 calc R
C35 C 1.0856(5) 0.8370(5) 0.8114(3) 0.0446(15) Uani 1 1 d .
H35A H 1.1477 0.8031 0.8348 0.054 Uiso 1 1 calc R
H35B H 1.1123 0.8670 0.7786 0.054 Uiso 1 1 calc R
C36 C 0.9829(4) 0.7499(4) 0.7749(3) 0.0334(12) Uani 1 1 d .
H36A H 0.9600 0.7148 0.8068 0.040 Uiso 1 1 calc R
H36B H 1.0032 0.6932 0.7413 0.040 Uiso 1 1 calc R
C37 C 0.8014(4) 0.5759(4) 0.6623(2) 0.0272(11) Uani 1 1 d .
H37A H 0.8569 0.5606 0.7007 0.033 Uiso 1 1 calc R
C38 C 0.8657(5) 0.5802(4) 0.6103(3) 0.0324(12) Uani 1 1 d .
H38A H 0.9264 0.6431 0.6279 0.039 Uiso 1 1 calc R
H38B H 0.8132 0.5904 0.5697 0.039 Uiso 1 1 calc R
C39 C 0.9180(5) 0.4745(5) 0.5927(3) 0.0382(13) Uani 1 1 d .
H39A H 0.9555 0.4773 0.5574 0.046 Uiso 1 1 calc R
H39B H 0.9762 0.4681 0.6323 0.046 Uiso 1 1 calc R
C40 C 0.8277(5) 0.3756(5) 0.5690(3) 0.0389(13) Uani 1 1 d .
H40A H 0.8641 0.3086 0.5622 0.047 Uiso 1 1 calc R
H40B H 0.7758 0.3767 0.5259 0.047 Uiso 1 1 calc R
C41 C 0.7598(5) 0.3740(4) 0.6195(3) 0.0372(13) Uani 1 1 d .
H41A H 0.6988 0.3114 0.6014 0.045 Uiso 1 1 calc R
H41B H 0.8102 0.3638 0.6608 0.045 Uiso 1 1 calc R
C42 C 0.7075(5) 0.4789(4) 0.6361(3) 0.0327(12) Uani 1 1 d .
H42A H 0.6523 0.4869 0.5958 0.039 Uiso 1 1 calc R
H42B H 0.6670 0.4760 0.6701 0.039 Uiso 1 1 calc R
C43 C 0.6808(4) 0.7456(4) 0.6204(2) 0.0264(11) Uani 1 1 d .
C44 C 0.7126(4) 0.8254(4) 0.5898(3) 0.0280(11) Uani 1 1 d .
C45 C 0.6431(5) 0.8250(5) 0.5267(3) 0.0364(13) Uani 1 1 d .
H45A H 0.6634 0.8778 0.5055 0.044 Uiso 1 1 calc R
C46 C 0.5469(5) 0.7510(5) 0.4945(3) 0.0384(13) Uani 1 1 d .
H46A H 0.5043 0.7511 0.4511 0.046 Uiso 1 1 calc R
C47 C 0.5127(5) 0.6766(4) 0.5257(3) 0.0331(12) Uani 1 1 d .
H47A H 0.4452 0.6269 0.5047 0.040 Uiso 1 1 calc R
C48 C 0.5784(4) 0.6758(4) 0.5878(3) 0.0282(11) Uani 1 1 d .
H48A H 0.5535 0.6260 0.6095 0.034 Uiso 1 1 calc R
C49 C 0.8107(5) 0.9162(4) 0.6190(3) 0.0293(11) Uani 1 1 d .
C50 C 0.7982(4) 1.0143(4) 0.6617(3) 0.0300(11) Uani 1 1 d .
C51 C 0.8901(5) 1.0975(4) 0.6853(3) 0.0329(12) Uani 1 1 d .
H51A H 0.8832 1.1641 0.7140 0.039 Uiso 1 1 calc R
C52 C 0.9910(5) 1.0863(4) 0.6683(3) 0.0314(12) Uani 1 1 d .
C53 C 0.9980(5) 0.9917(4) 0.6242(3) 0.0302(11) Uani 1 1 d .
H53A H 1.0656 0.9842 0.6109 0.036 Uiso 1 1 calc R
C54 C 0.9094(5) 0.9065(4) 0.5983(3) 0.0286(11) Uani 1 1 d .
C55 C 0.6876(5) 1.0335(4) 0.6796(3) 0.0358(13) Uani 1 1 d .
H55A H 0.6507 0.9622 0.6811 0.043 Uiso 1 1 calc R
C56 C 0.7043(6) 1.1133(5) 0.7464(3) 0.0441(15) Uani 1 1 d .
H56A H 0.7557 1.0878 0.7809 0.066 Uiso 1 1 calc R
H56B H 0.6312 1.1188 0.7563 0.066 Uiso 1 1 calc R
H56C H 0.7370 1.1849 0.7454 0.066 Uiso 1 1 calc R
C57 C 0.6077(5) 1.0732(5) 0.6259(4) 0.0474(16) Uani 1 1 d .
H57A H 0.5369 1.0850 0.6377 0.071 Uiso 1 1 calc R
H57B H 0.5916 1.0185 0.5832 0.071 Uiso 1 1 calc R
H57C H 0.6434 1.1417 0.6222 0.071 Uiso 1 1 calc R
C58 C 1.0939(5) 1.1743(5) 0.6991(3) 0.0374(13) Uani 1 1 d .
H58A H 1.1470 1.1591 0.6708 0.045 Uiso 1 1 calc R
C59 C 1.1566(6) 1.1667(6) 0.7687(4) 0.0549(18) Uani 1 1 d .
H59A H 1.2225 1.2231 0.7874 0.082 Uiso 1 1 calc R
H59B H 1.1818 1.0949 0.7659 0.082 Uiso 1 1 calc R
H59C H 1.1057 1.1772 0.7973 0.082 Uiso 1 1 calc R
C60 C 1.0654(5) 1.2888(5) 0.7003(4) 0.0450(15) Uani 1 1 d .
H60A H 1.0262 1.2919 0.6553 0.068 Uiso 1 1 calc R
H60B H 1.1353 1.3403 0.7170 0.068 Uiso 1 1 calc R
H60C H 1.0162 1.3080 0.7295 0.068 Uiso 1 1 calc R
C61 C 0.9235(5) 0.8058(4) 0.5473(3) 0.0343(12) Uani 1 1 d .
H61A H 0.8639 0.7456 0.5435 0.041 Uiso 1 1 calc R
C62 C 1.0397(6) 0.7672(5) 0.5688(4) 0.0464(15) Uani 1 1 d .
H62A H 1.0498 0.7524 0.6124 0.070 Uiso 1 1 calc R
H62B H 1.0996 0.8240 0.5715 0.070 Uiso 1 1 calc R
H62C H 1.0436 0.7007 0.5362 0.070 Uiso 1 1 calc R
C63 C 0.9058(7) 0.8282(6) 0.4790(3) 0.0506(17) Uani 1 1 d .
H63A H 0.8316 0.8525 0.4659 0.076 Uiso 1 1 calc R
H63B H 0.9091 0.7615 0.4464 0.076 Uiso 1 1 calc R
H63C H 0.9652 0.8850 0.4810 0.076 Uiso 1 1 calc R
C71 C 0.3534(6) 0.8818(6) 0.5899(4) 0.0503(16) Uani 1 1 d .
H71A H 0.4367 0.8868 0.5992 0.060 Uiso 1 1 calc R
H71B H 0.3240 0.8080 0.5906 0.060 Uiso 1 1 calc R
Cl3 Cl 0.31888(16) 0.97853(17) 0.65179(9) 0.0628(5) Uani 1 1 d .
Cl4 Cl 0.2969(2) 0.90168(15) 0.51232(9) 0.0675(6) Uani 1 1 d .
C72 C 1.057(3) 0.4930(15) 0.8687(5) 0.170(17) Uani 0.50 1 d PD
H72A H 1.1057 0.4623 0.8407 0.204 Uiso 0.50 1 calc PR
H72B H 0.9987 0.5235 0.8399 0.204 Uiso 0.50 1 calc PR
Cl5 Cl 0.9819(5) 0.3771(5) 0.8781(3) 0.1056(17) Uiso 0.50 1 d PD
Cl6 Cl 1.1437(6) 0.6091(5) 0.9262(3) 0.1113(19) Uiso 0.50 1 d PD

loop_
_atom_site_aniso_label
_atom_site_aniso_U_11
_atom_site_aniso_U_22
_atom_site_aniso_U_33
_atom_site_aniso_U_23
_atom_site_aniso_U_13
_atom_site_aniso_U_12
Pd1 0.0239(3) 0.0226(2) 0.0238(2) 0.00583(17) 0.00729(17) 0.00281(16)
Cl1 0.0397(8) 0.0382(7) 0.0339(7) 0.0180(6) 0.0155(6) 0.0177(6)
Cl2 0.0308(7) 0.0275(6) 0.0330(7) 0.0118(5) 0.0124(5) 0.0094(5)
C1 0.025(2) 0.018(2) 0.025(2) 0.0018(19) 0.003(2) 0.0040(19)
N2 0.028(2) 0.023(2) 0.033(2) 0.0057(18) 0.0138(19) 0.0013(17)
C3 0.040(3) 0.030(3) 0.040(3) 0.006(2) 0.025(3) 0.000(2)
C4 0.033(3) 0.032(3) 0.034(3) 0.004(2) 0.019(2) 0.002(2)
N5 0.028(2) 0.025(2) 0.031(2) 0.0055(18) 0.0107(19) 0.0034(17)
C6 0.029(3) 0.026(3) 0.035(3) 0.006(2) 0.014(2) 0.001(2)
C7 0.035(3) 0.028(3) 0.038(3) 0.009(2) 0.016(2) 0.001(2)
C8 0.049(4) 0.026(3) 0.044(3) 0.006(2) 0.018(3) 0.006(2)
C9 0.054(4) 0.031(3) 0.044(3) -0.006(3) 0.017(3) 0.003(3)
C10 0.039(3) 0.042(3) 0.034(3) 0.003(3) 0.009(3) -0.003(3)
C11 0.026(3) 0.032(3) 0.038(3) 0.007(2) 0.009(2) -0.003(2)
C12 0.056(4) 0.029(3) 0.037(3) 0.011(2) 0.009(3) 0.003(3)
C13 0.087(6) 0.044(4) 0.050(4) 0.020(3) 0.032(4) 0.013(4)
C14 0.065(5) 0.041(4) 0.057(4) 0.025(3) 0.009(3) 0.011(3)
C15 0.031(3) 0.040(3) 0.052(4) 0.015(3) 0.002(3) -0.003(2)
C16 0.041(4) 0.057(4) 0.071(5) 0.016(4) 0.008(3) 0.018(3)
C17 0.048(4) 0.072(5) 0.056(4) 0.034(4) 0.000(3) 0.002(3)
C18 0.030(3) 0.028(3) 0.024(2) 0.002(2) 0.012(2) -0.002(2)
C19 0.030(3) 0.030(3) 0.026(3) 0.004(2) 0.010(2) 0.002(2)
C20 0.052(4) 0.027(3) 0.033(3) 0.004(2) 0.017(3) 0.000(2)
C21 0.043(3) 0.040(3) 0.036(3) -0.001(3) 0.011(3) -0.012(3)
C22 0.030(3) 0.049(3) 0.025(3) 0.000(2) 0.006(2) -0.005(2)
C23 0.034(3) 0.040(3) 0.023(3) 0.005(2) 0.011(2) 0.006(2)
C24 0.032(3) 0.032(3) 0.032(3) 0.004(2) 0.009(2) 0.009(2)
C25 0.044(4) 0.052(4) 0.041(3) 0.000(3) 0.016(3) 0.012(3)
C26 0.056(4) 0.042(3) 0.046(4) 0.013(3) 0.014(3) 0.019(3)
C27 0.034(3) 0.041(3) 0.032(3) 0.008(2) 0.011(2) 0.007(2)
C28 0.064(4) 0.062(4) 0.045(4) 0.026(3) 0.024(3) 0.023(4)
C29 0.040(4) 0.073(5) 0.050(4) 0.021(4) 0.012(3) 0.021(3)
P1 0.0236(6) 0.0226(6) 0.0213(6) 0.0039(5) 0.0051(5) 0.0016(5)
C31 0.027(3) 0.027(3) 0.024(2) 0.005(2) 0.007(2) 0.000(2)
C32 0.028(3) 0.028(3) 0.036(3) 0.003(2) 0.011(2) 0.000(2)
C33 0.038(3) 0.035(3) 0.037(3) 0.002(2) 0.009(3) -0.009(2)
C34 0.039(3) 0.044(3) 0.033(3) -0.001(3) 0.002(3) -0.007(3)
C35 0.031(3) 0.046(4) 0.044(3) 0.002(3) -0.003(3) 0.002(3)
C36 0.028(3) 0.033(3) 0.034(3) 0.004(2) 0.002(2) 0.004(2)
C37 0.029(3) 0.026(2) 0.026(2) 0.005(2) 0.008(2) 0.005(2)
C38 0.035(3) 0.028(3) 0.035(3) 0.005(2) 0.015(2) 0.005(2)
C39 0.036(3) 0.039(3) 0.041(3) 0.002(3) 0.019(3) 0.008(2)
C40 0.038(3) 0.033(3) 0.039(3) -0.002(2) 0.010(3) 0.006(2)
C41 0.032(3) 0.028(3) 0.047(3) 0.004(2) 0.009(3) 0.000(2)
C42 0.029(3) 0.031(3) 0.035(3) 0.004(2) 0.007(2) 0.001(2)
C43 0.025(3) 0.029(3) 0.025(2) 0.005(2) 0.007(2) 0.009(2)
C44 0.026(3) 0.031(3) 0.028(3) 0.007(2) 0.010(2) 0.004(2)
C45 0.035(3) 0.048(3) 0.030(3) 0.020(3) 0.008(2) 0.003(3)
C46 0.035(3) 0.048(3) 0.029(3) 0.010(2) 0.001(2) 0.009(3)
C47 0.030(3) 0.034(3) 0.030(3) 0.003(2) 0.004(2) 0.001(2)
C48 0.026(3) 0.027(3) 0.031(3) 0.007(2) 0.008(2) 0.000(2)
C49 0.034(3) 0.026(3) 0.029(3) 0.012(2) 0.008(2) 0.002(2)
C50 0.030(3) 0.027(3) 0.038(3) 0.012(2) 0.014(2) 0.004(2)
C51 0.034(3) 0.026(3) 0.042(3) 0.008(2) 0.017(2) 0.005(2)
C52 0.031(3) 0.032(3) 0.036(3) 0.014(2) 0.012(2) 0.007(2)
C53 0.029(3) 0.032(3) 0.037(3) 0.016(2) 0.016(2) 0.008(2)
C54 0.032(3) 0.028(3) 0.031(3) 0.013(2) 0.013(2) 0.005(2)
C55 0.039(3) 0.025(3) 0.050(3) 0.012(2) 0.022(3) 0.007(2)
C56 0.050(4) 0.028(3) 0.059(4) 0.005(3) 0.030(3) 0.007(3)
C57 0.038(3) 0.045(4) 0.066(4) 0.024(3) 0.015(3) 0.010(3)
C58 0.034(3) 0.035(3) 0.044(3) 0.010(3) 0.013(3) 0.000(2)
C59 0.036(3) 0.056(4) 0.061(4) 0.019(3) -0.007(3) -0.008(3)
C60 0.038(3) 0.036(3) 0.062(4) 0.015(3) 0.014(3) 0.001(3)
C61 0.037(3) 0.029(3) 0.041(3) 0.008(2) 0.019(3) 0.002(2)
C62 0.046(4) 0.035(3) 0.066(4) 0.011(3) 0.031(3) 0.007(3)
C63 0.068(5) 0.051(4) 0.039(3) 0.012(3) 0.026(3) 0.007(3)
C71 0.046(4) 0.045(4) 0.064(4) 0.012(3) 0.021(3) 0.011(3)
Cl3 0.0519(10) 0.0775(13) 0.0489(10) -0.0011(9) 0.0102(8) 0.0172(9)
Cl4 0.1004(16) 0.0518(10) 0.0490(10) 0.0138(8) 0.0219(10) -0.0059(10)
C72 0.24(4) 0.18(3) 0.067(15) 0.034(17) 0.020(19) -0.10(3)

loop_
_atom_type_symbol
_atom_type_description
_atom_type_scat_dispersion_real
_atom_type_scat_dispersion_imag
_atom_type_scat_source
C C 0.0033 0.0016 'International Tables Vol C Tables 4.2.6.8 and 6.1.1.4'
H H 0.0000 0.0000 'International Tables Vol C Tables 4.2.6.8 and 6.1.1.4'
N N 0.0061 0.0033 'International Tables Vol C Tables 4.2.6.8 and 6.1.1.4'
P P 0.1023 0.0942 'International Tables Vol C Tables 4.2.6.8 and 6.1.1.4'
Cl Cl 0.1484 0.1585 'International Tables Vol C Tables 4.2.6.8 and 6.1.1.4'
Pd Pd -0.9988 1.0072 'International Tables Vol C Tables 4.2.6.8 and 6.1.1.4'

loop_
_geom_angle_atom_site_label_1
_geom_angle_atom_site_label_2
_geom_angle_atom_site_label_3
_geom_angle
C1 Pd1 Cl2 88.24(13)
C1 Pd1 Cl1 90.76(13)
Cl2 Pd1 Cl1 178.38(5)
C1 Pd1 P1 178.24(14)
Cl2 Pd1 P1 91.08(5)
Cl1 Pd1 P1 89.89(5)
N5 C1 N2 105.5(4)
N5 C1 Pd1 126.6(4)
N2 C1 Pd1 127.9(4)
C1 N2 C3 110.5(4)
C1 N2 C6 125.7(4)
C3 N2 C6 123.5(4)
C4 C3 N2 107.5(5)
C4 C3 H3A 126.3
N2 C3 H3A 126.3
C3 C4 N5 106.4(5)
C3 C4 H4A 126.8
N5 C4 H4A 126.8
C1 N5 C4 110.2(4)
C1 N5 C18 124.7(4)
C4 N5 C18 125.1(4)
C7 C6 C11 123.3(5)
C7 C6 N2 117.5(5)
C11 C6 N2 119.2(5)
C8 C7 C6 117.1(5)
C8 C7 C12 120.1(5)
C6 C7 C12 122.7(5)
C9 C8 C7 120.7(5)
C9 C8 H8A 119.6
C7 C8 H8A 119.6
C10 C9 C8 120.9(5)
C10 C9 H9A 119.5
C8 C9 H9A 119.5
C9 C10 C11 121.4(6)
C9 C10 H10A 119.3
C11 C10 H10A 119.3
C10 C11 C6 116.5(5)
C10 C11 C15 121.9(5)
C6 C11 C15 121.7(5)
C7 C12 C13 110.8(5)
C7 C12 C14 112.6(5)
C13 C12 C14 110.0(5)
C7 C12 H12A 107.7
C13 C12 H12A 107.7
C14 C12 H12A 107.7
C12 C13 H13A 109.5
C12 C13 H13B 109.5
H13A C13 H13B 109.5
C12 C13 H13C 109.5
H13A C13 H13C 109.5
H13B C13 H13C 109.5
C12 C14 H14A 109.5
C12 C14 H14B 109.5
H14A C14 H14B 109.5
C12 C14 H14C 109.5
H14A C14 H14C 109.5
H14B C14 H14C 109.5
C11 C15 C17 113.0(6)
C11 C15 C16 110.8(5)
C17 C15 C16 109.8(5)
C11 C15 H15A 107.7
C17 C15 H15A 107.7
C16 C15 H15A 107.7
C15 C16 H16A 109.5
C15 C16 H16B 109.5
H16A C16 H16B 109.5
C15 C16 H16C 109.5
H16A C16 H16C 109.5
H16B C16 H16C 109.5
C15 C17 H17A 109.5
C15 C17 H17B 109.5
H17A C17 H17B 109.5
C15 C17 H17C 109.5
H17A C17 H17C 109.5
H17B C17 H17C 109.5
C19 C18 C23 123.5(5)
C19 C18 N5 118.5(5)
C23 C18 N5 118.0(5)
C18 C19 C20 117.1(5)
C18 C19 C24 122.6(5)
C20 C19 C24 120.3(5)
C21 C20 C19 120.6(5)
C21 C20 H20A 119.7
C19 C20 H20A 119.7
C20 C21 C22 120.9(5)
C20 C21 H21A 119.6
C22 C21 H21A 119.6
C21 C22 C23 121.7(5)
C21 C22 H22A 119.2
C23 C22 H22A 119.2
C18 C23 C22 116.2(5)
C18 C23 C27 122.4(5)
C22 C23 C27 121.3(5)
C25 C24 C26 109.3(5)
C25 C24 C19 110.8(5)
C26 C24 C19 112.8(5)
C25 C24 H24A 107.9
C26 C24 H24A 107.9
C19 C24 H24A 107.9
C24 C25 H25A 109.5
C24 C25 H25B 109.5
H25A C25 H25B 109.5
C24 C25 H25C 109.5
H25A C25 H25C 109.5
H25B C25 H25C 109.5
C24 C26 H26A 109.5
C24 C26 H26B 109.5
H26A C26 H26B 109.5
C24 C26 H26C 109.5
H26A C26 H26C 109.5
H26B C26 H26C 109.5
C23 C27 C29 114.4(5)
C23 C27 C28 109.8(5)
C29 C27 C28 109.6(5)
C23 C27 H27A 107.6
C29 C27 H27A 107.6
C28 C27 H27A 107.6
C27 C28 H28A 109.5
C27 C28 H28B 109.5
H28A C28 H28B 109.5
C27 C28 H28C 109.5
H28A C28 H28C 109.5
H28B C28 H28C 109.5
C27 C29 H29A 109.5
C27 C29 H29B 109.5
H29A C29 H29B 109.5
C27 C29 H29C 109.5
H29A C29 H29C 109.5
H29B C29 H29C 109.5
C43 P1 C31 110.1(2)
C43 P1 C37 103.6(2)
C31 P1 C37 106.0(2)
C43 P1 Pd1 114.20(18)
C31 P1 Pd1 110.16(17)
C37 P1 Pd1 112.35(17)
C32 C31 C36 109.4(4)
C32 C31 P1 108.2(4)
C36 C31 P1 114.3(4)
C32 C31 H31A 108.3
C36 C31 H31A 108.3
P1 C31 H31A 108.3
C33 C32 C31 111.0(5)
C33 C32 H32A 109.4
C31 C32 H32A 109.4
C33 C32 H32B 109.4
C31 C32 H32B 109.4
H32A C32 H32B 108.0
C34 C33 C32 110.6(5)
C34 C33 H33A 109.5
C32 C33 H33A 109.5
C34 C33 H33B 109.5
C32 C33 H33B 109.5
H33A C33 H33B 108.1
C33 C34 C35 111.6(5)
C33 C34 H34A 109.3
C35 C34 H34A 109.3
C33 C34 H34B 109.3
C35 C34 H34B 109.3
H34A C34 H34B 108.0
C34 C35 C36 112.0(5)
C34 C35 H35A 109.2
C36 C35 H35A 109.2
C34 C35 H35B 109.2
C36 C35 H35B 109.2
H35A C35 H35B 107.9
C35 C36 C31 109.8(4)
C35 C36 H36A 109.7
C31 C36 H36A 109.7
C35 C36 H36B 109.7
C31 C36 H36B 109.7
H36A C36 H36B 108.2
C42 C37 C38 110.2(4)
C42 C37 P1 114.1(4)
C38 C37 P1 113.6(4)
C42 C37 H37A 106.1
C38 C37 H37A 106.1
P1 C37 H37A 106.1
C37 C38 C39 110.8(4)
C37 C38 H38A 109.5
C39 C38 H38A 109.5
C37 C38 H38B 109.5
C39 C38 H38B 109.5
H38A C38 H38B 108.1
C40 C39 C38 110.9(5)
C40 C39 H39A 109.5
C38 C39 H39A 109.5
C40 C39 H39B 109.5
C38 C39 H39B 109.5
H39A C39 H39B 108.1
C39 C40 C41 111.2(5)
C39 C40 H40A 109.4
C41 C40 H40A 109.4
C39 C40 H40B 109.4
C41 C40 H40B 109.4
H40A C40 H40B 108.0
C42 C41 C40 112.2(5)
C42 C41 H41A 109.2
C40 C41 H41A 109.2
C42 C41 H41B 109.2
C40 C41 H41B 109.2
H41A C41 H41B 107.9
C37 C42 C41 109.2(4)
C37 C42 H42A 109.8
C41 C42 H42A 109.8
C37 C42 H42B 109.8
C41 C42 H42B 109.8
H42A C42 H42B 108.3
C48 C43 C44 118.0(4)
C48 C43 P1 110.0(4)
C44 C43 P1 131.9(4)
C45 C44 C43 117.7(5)
C45 C44 C49 115.2(5)
C43 C44 C49 127.0(4)
C46 C45 C44 122.6(5)
C46 C45 H45A 118.7
C44 C45 H45A 118.7
C45 C46 C47 119.8(5)
C45 C46 H46A 120.1
C47 C46 H46A 120.1
C48 C47 C46 118.9(5)
C48 C47 H47A 120.6
C46 C47 H47A 120.6
C47 C48 C43 122.9(5)
C47 C48 H48A 118.5
C43 C48 H48A 118.5
C54 C49 C50 120.4(5)
C54 C49 C44 119.5(5)
C50 C49 C44 119.9(5)
C51 C50 C49 117.6(5)
C51 C50 C55 120.0(5)
C49 C50 C55 122.4(5)
C52 C51 C50 122.5(5)
C52 C51 H51A 118.7
C50 C51 H51A 118.7
C53 C52 C51 118.1(5)
C53 C52 C58 120.1(5)
C51 C52 C58 121.8(5)
C52 C53 C54 122.2(5)
C52 C53 H53A 118.9
C54 C53 H53A 118.9
C53 C54 C49 119.0(5)
C53 C54 C61 118.4(5)
C49 C54 C61 122.6(5)
C56 C55 C57 109.5(5)
C56 C55 C50 113.3(5)
C57 C55 C50 110.1(5)
C56 C55 H55A 107.9
C57 C55 H55A 107.9
C50 C55 H55A 107.9
C55 C56 H56A 109.5
C55 C56 H56B 109.5
H56A C56 H56B 109.5
C55 C56 H56C 109.5
H56A C56 H56C 109.5
H56B C56 H56C 109.5
C55 C57 H57A 109.5
C55 C57 H57B 109.5
H57A C57 H57B 109.5
C55 C57 H57C 109.5
H57A C57 H57C 109.5
H57B C57 H57C 109.5
C60 C58 C52 113.5(5)
C60 C58 C59 111.0(6)
C52 C58 C59 110.7(5)
C60 C58 H58A 107.1
C52 C58 H58A 107.1
C59 C58 H58A 107.1
C58 C59 H59A 109.5
C58 C59 H59B 109.5
H59A C59 H59B 109.5
C58 C59 H59C 109.5
H59A C59 H59C 109.5
H59B C59 H59C 109.5
C58 C60 H60A 109.5
C58 C60 H60B 109.5
H60A C60 H60B 109.5
C58 C60 H60C 109.5
H60A C60 H60C 109.5
H60B C60 H60C 109.5
C63 C61 C54 110.6(5)
C63 C61 C62 110.2(5)
C54 C61 C62 112.2(5)
C63 C61 H61A 107.9
C54 C61 H61A 107.9
C62 C61 H61A 107.9
C61 C62 H62A 109.5
C61 C62 H62B 109.5
H62A C62 H62B 109.5
C61 C62 H62C 109.5
H62A C62 H62C 109.5
H62B C62 H62C 109.5
C61 C63 H63A 109.5
C61 C63 H63B 109.5
H63A C63 H63B 109.5
C61 C63 H63C 109.5
H63A C63 H63C 109.5
H63B C63 H63C 109.5
Cl4 C71 Cl3 111.3(4)
Cl4 C71 H71A 109.4
Cl3 C71 H71A 109.4
Cl4 C71 H71B 109.4
Cl3 C71 H71B 109.4
H71A C71 H71B 108.0
Cl6 C72 Cl5 133.0(7)
Cl6 C72 H72A 104.0
Cl5 C72 H72A 104.0
Cl6 C72 H72B 104.0
Cl5 C72 H72B 104.0
H72A C72 H72B 105.4

loop_
_geom_bond_atom_site_label_1
_geom_bond_atom_site_label_2
_geom_bond_distance
Pd1 C1 2.055(5)
Pd1 Cl2 2.3027(12)
Pd1 Cl1 2.3133(13)
Pd1 P1 2.3211(14)
C1 N5 1.346(7)
C1 N2 1.351(6)
N2 C3 1.373(7)
N2 C6 1.453(7)
C3 C4 1.339(8)
C3 H3A 0.9500
C4 N5 1.395(7)
C4 H4A 0.9500
N5 C18 1.450(7)
C6 C7 1.404(8)
C6 C11 1.406(8)
C7 C8 1.395(8)
C7 C12 1.521(8)
C8 C9 1.379(9)
C8 H8A 0.9500
C9 C10 1.378(9)
C9 H9A 0.9500
C10 C11 1.394(8)
C10 H10A 0.9500
C11 C15 1.511(8)
C12 C13 1.526(9)
C12 C14 1.537(9)
C12 H12A 1.0000
C13 H13A 0.9800
C13 H13B 0.9800
C13 H13C 0.9800
C14 H14A 0.9800
C14 H14B 0.9800
C14 H14C 0.9800
C15 C17 1.530(9)
C15 C16 1.534(10)
C15 H15A 1.0000
C16 H16A 0.9800
C16 H16B 0.9800
C16 H16C 0.9800
C17 H17A 0.9800
C17 H17B 0.9800
C17 H17C 0.9800
C18 C19 1.396(8)
C18 C23 1.397(8)
C19 C20 1.405(8)
C19 C24 1.533(7)
C20 C21 1.366(9)
C20 H20A 0.9500
C21 C22 1.372(9)
C21 H21A 0.9500
C22 C23 1.399(8)
C22 H22A 0.9500
C23 C27 1.520(8)
C24 C25 1.520(9)
C24 C26 1.528(8)
C24 H24A 1.0000
C25 H25A 0.9800
C25 H25B 0.9800
C25 H25C 0.9800
C26 H26A 0.9800
C26 H26B 0.9800
C26 H26C 0.9800
C27 C29 1.522(8)
C27 C28 1.541(9)
C27 H27A 1.0000
C28 H28A 0.9800
C28 H28B 0.9800
C28 H28C 0.9800
C29 H29A 0.9800
C29 H29B 0.9800
C29 H29C 0.9800
P1 C43 1.836(5)
P1 C31 1.844(5)
P1 C37 1.850(5)
C31 C32 1.538(7)
C31 C36 1.543(7)
C31 H31A 1.0000
C32 C33 1.539(7)
C32 H32A 0.9900
C32 H32B 0.9900
C33 C34 1.518(9)
C33 H33A 0.9900
C33 H33B 0.9900
C34 C35 1.522(9)
C34 H34A 0.9900
C34 H34B 0.9900
C35 C36 1.535(8)
C35 H35A 0.9900
C35 H35B 0.9900
C36 H36A 0.9900
C36 H36B 0.9900
C37 C42 1.530(7)
C37 C38 1.534(8)
C37 H37A 1.0000
C38 C39 1.543(8)
C38 H38A 0.9900
C38 H38B 0.9900
C39 C40 1.521(8)
C39 H39A 0.9900
C39 H39B 0.9900
C40 C41 1.533(9)
C40 H40A 0.9900
C40 H40B 0.9900
C41 C42 1.531(8)
C41 H41A 0.9900
C41 H41B 0.9900
C42 H42A 0.9900
C42 H42B 0.9900
C43 C48 1.410(7)
C43 C44 1.419(7)
C44 C45 1.411(7)
C44 C49 1.512(7)
C45 C46 1.382(8)
C45 H45A 0.9500
C46 C47 1.384(8)
C46 H46A 0.9500
C47 C48 1.381(7)
C47 H47A 0.9500
C48 H48A 0.9500
C49 C54 1.400(8)
C49 C50 1.412(8)
C50 C51 1.402(7)
C50 C55 1.526(8)
C51 C52 1.388(8)
C51 H51A 0.9500
C52 C53 1.374(8)
C52 C58 1.531(8)
C53 C54 1.391(8)
C53 H53A 0.9500
C54 C61 1.534(8)
C55 C56 1.514(8)
C55 C57 1.528(8)
C55 H55A 1.0000
C56 H56A 0.9800
C56 H56B 0.9800
C56 H56C 0.9800
C57 H57A 0.9800
C57 H57B 0.9800
C57 H57C 0.9800
C58 C60 1.522(8)
C58 C59 1.533(9)
C58 H58A 1.0000
C59 H59A 0.9800
C59 H59B 0.9800
C59 H59C 0.9800
C60 H60A 0.9800
C60 H60B 0.9800
C60 H60C 0.9800
C61 C63 1.530(8)
C61 C62 1.540(8)
C61 H61A 1.0000
C62 H62A 0.9800
C62 H62B 0.9800
C62 H62C 0.9800
C63 H63A 0.9800
C63 H63B 0.9800
C63 H63C 0.9800
C71 Cl4 1.726(7)
C71 Cl3 1.752(7)
C71 H71A 0.9900
C71 H71B 0.9900
C72 Cl6 1.7700(11)
C72 Cl5 1.7703(11)
C72 H72A 0.9900
C72 H72B 0.9900

loop_
_geom_torsion_atom_site_label_1
_geom_torsion_atom_site_label_2
_geom_torsion_atom_site_label_3
_geom_torsion_atom_site_label_4
_geom_torsion
Cl2 Pd1 C1 N5 -71.6(4)
Cl1 Pd1 C1 N5 107.1(4)
P1 Pd1 C1 N5 -4(5)
Cl2 Pd1 C1 N2 104.4(4)
Cl1 Pd1 C1 N2 -76.9(4)
P1 Pd1 C1 N2 172(4)
N5 C1 N2 C3 0.3(6)
Pd1 C1 N2 C3 -176.4(4)
N5 C1 N2 C6 -173.8(4)
Pd1 C1 N2 C6 9.5(7)
C1 N2 C3 C4 -0.3(6)
C6 N2 C3 C4 173.9(5)
N2 C3 C4 N5 0.2(6)
N2 C1 N5 C4 -0.1(5)
Pd1 C1 N5 C4 176.6(4)
N2 C1 N5 C18 177.8(4)
Pd1 C1 N5 C18 -5.5(7)
C3 C4 N5 C1 -0.1(6)
C3 C4 N5 C18 -177.9(5)
C1 N2 C6 C7 99.3(6)
C3 N2 C6 C7 -74.0(7)
C1 N2 C6 C11 -82.2(7)
C3 N2 C6 C11 104.5(6)
C11 C6 C7 C8 0.0(8)
N2 C6 C7 C8 178.4(5)
C11 C6 C7 C12 -177.6(6)
N2 C6 C7 C12 0.8(8)
C6 C7 C8 C9 1.1(9)
C12 C7 C8 C9 178.8(6)
C7 C8 C9 C10 -0.8(10)
C8 C9 C10 C11 -0.6(10)
C9 C10 C11 C6 1.6(9)
C9 C10 C11 C15 -177.3(6)
C7 C6 C11 C10 -1.3(8)
N2 C6 C11 C10 -179.7(5)
C7 C6 C11 C15 177.5(5)
N2 C6 C11 C15 -0.9(8)
C8 C7 C12 C13 -78.2(7)
C6 C7 C12 C13 99.4(6)
C8 C7 C12 C14 45.5(8)
C6 C7 C12 C14 -136.9(6)
C10 C11 C15 C17 -22.3(8)
C6 C11 C15 C17 159.0(6)
C10 C11 C15 C16 101.5(7)
C6 C11 C15 C16 -77.3(7)
C1 N5 C18 C19 103.9(6)
C4 N5 C18 C19 -78.5(7)
C1 N5 C18 C23 -76.4(6)
C4 N5 C18 C23 101.2(6)
C23 C18 C19 C20 2.6(8)
N5 C18 C19 C20 -177.8(5)
C23 C18 C19 C24 -174.9(5)
N5 C18 C19 C24 4.7(8)
C18 C19 C20 C21 -0.5(8)
C24 C19 C20 C21 177.1(5)
C19 C20 C21 C22 -0.8(9)
C20 C21 C22 C23 0.1(9)
C19 C18 C23 C22 -3.2(8)
N5 C18 C23 C22 177.1(5)
C19 C18 C23 C27 173.1(5)
N5 C18 C23 C27 -6.5(8)
C21 C22 C23 C18 1.8(8)
C21 C22 C23 C27 -174.6(5)
C18 C19 C24 C25 94.3(6)
C20 C19 C24 C25 -83.1(7)
C18 C19 C24 C26 -142.8(5)
C20 C19 C24 C26 39.8(7)
C18 C23 C27 C29 154.2(6)
C22 C23 C27 C29 -29.7(8)
C18 C23 C27 C28 -82.1(7)
C22 C23 C27 C28 94.0(7)
C1 Pd1 P1 C43 -94(4)
Cl2 Pd1 P1 C43 -26.54(19)
Cl1 Pd1 P1 C43 154.77(19)
C1 Pd1 P1 C31 31(4)
Cl2 Pd1 P1 C31 97.96(18)
Cl1 Pd1 P1 C31 -80.74(18)
C1 Pd1 P1 C37 149(4)
Cl2 Pd1 P1 C37 -144.15(18)
Cl1 Pd1 P1 C37 37.16(18)
C43 P1 C31 C32 93.0(4)
C37 P1 C31 C32 -155.6(3)
Pd1 P1 C31 C32 -33.8(4)
C43 P1 C31 C36 -145.0(4)
C37 P1 C31 C36 -33.5(5)
Pd1 P1 C31 C36 88.2(4)
C36 C31 C32 C33 58.9(6)
P1 C31 C32 C33 -176.0(4)
C31 C32 C33 C34 -57.2(6)
C32 C33 C34 C35 54.7(7)
C33 C34 C35 C36 -55.2(7)
C34 C35 C36 C31 56.6(7)
C32 C31 C36 C35 -57.9(6)
P1 C31 C36 C35 -179.4(4)
C43 P1 C37 C42 -76.7(4)
C31 P1 C37 C42 167.3(4)
Pd1 P1 C37 C42 47.0(4)
C43 P1 C37 C38 50.8(4)
C31 P1 C37 C38 -65.1(4)
Pd1 P1 C37 C38 174.5(3)
C42 C37 C38 C39 -58.9(6)
P1 C37 C38 C39 171.6(4)
C37 C38 C39 C40 56.1(6)
C38 C39 C40 C41 -53.7(7)
C39 C40 C41 C42 55.2(6)
C38 C37 C42 C41 58.8(6)
P1 C37 C42 C41 -172.0(4)
C40 C41 C42 C37 -57.2(6)
C31 P1 C43 C48 -176.8(4)
C37 P1 C43 C48 70.2(4)
Pd1 P1 C43 C48 -52.3(4)
C31 P1 C43 C44 7.6(6)
C37 P1 C43 C44 -105.4(5)
Pd1 P1 C43 C44 132.1(5)
C48 C43 C44 C45 -4.0(8)
P1 C43 C44 C45 171.3(4)
C48 C43 C44 C49 172.6(5)
P1 C43 C44 C49 -12.1(9)
C43 C44 C45 C46 0.2(9)
C49 C44 C45 C46 -176.8(5)
C44 C45 C46 C47 3.0(9)
C45 C46 C47 C48 -2.2(9)
C46 C47 C48 C43 -1.7(9)
C44 C43 C48 C47 4.9(8)
P1 C43 C48 C47 -171.4(5)
C45 C44 C49 C54 -80.6(6)
C43 C44 C49 C54 102.8(6)
C45 C44 C49 C50 93.2(6)
C43 C44 C49 C50 -83.4(7)
C54 C49 C50 C51 -3.8(7)
C44 C49 C50 C51 -177.5(5)
C54 C49 C50 C55 173.1(5)
C44 C49 C50 C55 -0.6(7)
C49 C50 C51 C52 -0.1(8)
C55 C50 C51 C52 -177.1(5)
C50 C51 C52 C53 3.2(8)
C50 C51 C52 C58 -174.7(5)
C51 C52 C53 C54 -2.3(8)
C58 C52 C53 C54 175.6(5)
C52 C53 C54 C49 -1.5(8)
C52 C53 C54 C61 177.7(5)
C50 C49 C54 C53 4.6(7)
C44 C49 C54 C53 178.3(4)
C50 C49 C54 C61 -174.6(5)
C44 C49 C54 C61 -0.9(7)
C51 C50 C55 C56 -30.3(7)
C49 C50 C55 C56 152.9(5)
C51 C50 C55 C57 92.7(6)
C49 C50 C55 C57 -84.2(6)
C53 C52 C58 C60 135.9(6)
C51 C52 C58 C60 -46.2(7)
C53 C52 C58 C59 -98.5(7)
C51 C52 C58 C59 79.4(7)
C53 C54 C61 C63 -77.7(6)
C49 C54 C61 C63 101.5(6)
C53 C54 C61 C62 45.7(7)
C49 C54 C61 C62 -135.1(5)
